data_4108253
loop_
_publ_author_name
'Vincent C\'esar'
'No\"el Lugan'
'Guy Lavigne'

_publ_contact_author 'Lugan, N.'
_publ_contact_author_email lugan@lcc-toulouse.fr
_publ_section_title
;
 A Stable Anionic N-Heterocyclic Carbene and Its Zwitterionic Complexes
;
_journal_name_full 'Journal of the American Chemical Society'
_journal_page_first 11286
_journal_page_last 11287
_journal_paper_doi 10.1021/ja804296t
_journal_volume 130
_journal_year 2008
_chemical_formula_moiety 'C44 H46 Ag N2 O2 P'
_chemical_formula_sum 'C44 H46 Ag N2 O2 P'
_chemical_formula_weight 773.67
_chemical_name_systematic
;
 ?
;
_space_group_IT_number 62
_symmetry_cell_setting orthorhombic
_symmetry_Int_Tables_number 62
_symmetry_space_group_name_Hall '-P 2ac 2n'
_symmetry_space_group_name_H-M 'P n m a'
_atom_sites_solution_hydrogens geom
_atom_sites_solution_primary direct
_atom_sites_solution_secondary difmap
_audit_creation_date 2008-07-22T09:50:02-00:00
_audit_creation_method 'WinGX routine CIF_UPDATE'
_cell_angle_alpha 90
_cell_angle_beta 90
_cell_angle_gamma 90
_cell_formula_units_Z 4
_cell_length_a 11.3816(16)
_cell_length_b 15.909(2)
_cell_length_c 21.281(3)
_cell_measurement_reflns_used 9999
_cell_measurement_temperature 180(2)
_cell_measurement_theta_max 26.37
_cell_measurement_theta_min 2.03
_cell_measurement_wavelength 0.71073
_cell_volume 3853.3(9)
_computing_structure_refinement 'SHELXL-97 (Sheldrick, 1997)'
_diffrn_ambient_temperature 93(2)
_diffrn_measured_fraction_theta_full 0.989
_diffrn_measured_fraction_theta_max 0.989
_diffrn_measurement_device_type 'Bruker APEX II'
_diffrn_measurement_method 'phi and omega scans'
_diffrn_radiation_monochromator graphite
_diffrn_radiation_probe x-ray
_diffrn_radiation_type MoK\a
_diffrn_radiation_wavelength 0.71073
_diffrn_reflns_av_R_equivalents 0.0652
_diffrn_reflns_av_sigmaI/netI 0.0196
_diffrn_reflns_limit_h_max 14
_diffrn_reflns_limit_h_min -14
_diffrn_reflns_limit_k_max 19
_diffrn_reflns_limit_k_min -19
_diffrn_reflns_limit_l_max 26
_diffrn_reflns_limit_l_min -26
_diffrn_reflns_number 97617
_diffrn_reflns_theta_full 26.37
_diffrn_reflns_theta_max 26.37
_diffrn_reflns_theta_min 5.11
_diffrn_standards_decay_% 0
_diffrn_standards_interval_count 0
_diffrn_standards_number 0
_exptl_absorpt_coefficient_mu 0.603
_exptl_absorpt_correction_T_max 0.980
_exptl_absorpt_correction_T_min 0.925
_exptl_absorpt_correction_type multi-scan
_exptl_absorpt_process_details
;
 R.H. Blessing, Acta Cryst. (1995), A51, 33-38
;
_exptl_crystal_colour orange
_exptl_crystal_density_diffrn 1.334
_exptl_crystal_description needle
_exptl_crystal_F_000 1608
_exptl_crystal_size_max 0.40
_exptl_crystal_size_mid 0.10
_exptl_crystal_size_min 0.05
_refine_diff_density_max 0.730
_refine_diff_density_min -2.081
_refine_diff_density_rms 0.119
_refine_ls_extinction_method none
_refine_ls_goodness_of_fit_ref 1.228
_refine_ls_hydrogen_treatment riding
_refine_ls_matrix_type full
_refine_ls_number_parameters 310
_refine_ls_number_reflns 4036
_refine_ls_number_restraints 65
_refine_ls_restrained_S_all 1.231
_refine_ls_R_factor_all 0.0730
_refine_ls_R_factor_gt 0.0642
_refine_ls_shift/su_max 0.001
_refine_ls_shift/su_mean 0.000_
_refine_ls_structure_factor_coef Fsqd
_refine_ls_weighting_details 'calc w=1/[\s^2^(Fo^2^)+(0.0001P)^2^+28.9874P] where P=(Fo^2^+2Fc^2^)/3'
_refine_ls_weighting_scheme calc
_refine_ls_wR_factor_gt 0.1503
_refine_ls_wR_factor_ref 0.1556
_reflns_number_gt 3546
_reflns_number_total 4036
_reflns_threshold_expression >2sigma(I)
_cod_data_source_file ja804296t-file007.cif
_cod_data_source_block complex_4a
_cod_database_code 4108253

loop_
_space_group_symop_operation_xyz
'x, y, z'
'-x+1/2, -y, z+1/2'
'x+1/2, -y+1/2, -z+1/2'
'-x, y+1/2, -z'
'-x, -y, -z'
'x-1/2, y, -z-1/2'
'-x-1/2, y-1/2, z-1/2'
'x, -y-1/2, z'

loop_
_atom_site_label
_atom_site_type_symbol
_atom_site_fract_x
_atom_site_fract_y
_atom_site_fract_z
_atom_site_U_iso_or_equiv
_atom_site_adp_type
_atom_site_occupancy
_atom_site_symmetry_multiplicity
_atom_site_calc_flag
_atom_site_refinement_flags
_atom_site_disorder_assembly
_atom_site_disorder_group
C1 C 0.3096(7) 0.2500 0.4696(3) 0.0228(14) Uani 1 2 d S . .
C2 C 0.4254(5) 0.3265(3) 0.3908(2) 0.0282(11) Uani 1 1 d . . .
C3 C 0.4667(7) 0.2500 0.3658(3) 0.0282(16) Uani 1 2 d S . .
C4 C 0.5466(7) 0.2500 0.3079(3) 0.0338(17) Uani 1 2 d SDU . .
C5 C 0.4741(12) 0.2213(8) 0.2522(5) 0.054(4) Uani 0.50 1 d PDU A -1
H5A H 0.3939 0.2432 0.2562 0.081 Uiso 0.50 1 calc PR A -1
H5B H 0.4719 0.1597 0.2512 0.081 Uiso 0.50 1 calc PR A -1
H5C H 0.5095 0.2424 0.2133 0.081 Uiso 0.50 1 calc PR A -1
C6 C 0.6471(14) 0.1881(10) 0.3175(10) 0.062(5) Uani 0.50 1 d PDU A -1
H6A H 0.6153 0.1335 0.3303 0.093 Uiso 0.50 1 calc PR A -1
H6B H 0.6999 0.2093 0.3502 0.093 Uiso 0.50 1 calc PR A -1
H6C H 0.6908 0.1817 0.2781 0.093 Uiso 0.50 1 calc PR A -1
C7 C 0.6045(16) 0.3328(9) 0.2921(8) 0.056(4) Uani 0.50 1 d PDU A -1
H7A H 0.6431 0.3285 0.2511 0.084 Uiso 0.50 1 calc PR A -1
H7B H 0.6632 0.3463 0.3243 0.084 Uiso 0.50 1 calc PR A -1
H7C H 0.5450 0.3772 0.2908 0.084 Uiso 0.50 1 calc PR A -1
C11 C 0.3010(5) 0.3981(3) 0.4695(3) 0.0325(12) Uani 1 1 d . . .
C12 C 0.3580(6) 0.4353(4) 0.5203(3) 0.0386(14) Uani 1 1 d . . .
C13 C 0.3088(7) 0.5089(5) 0.5442(4) 0.063(2) Uani 1 1 d . . .
H022 H 0.3474 0.5373 0.5776 0.075 Uiso 1 1 calc R . .
C14 C 0.2069(9) 0.5414(5) 0.5209(5) 0.082(3) Uani 1 1 d . . .
C15 C 0.1523(8) 0.5023(5) 0.4713(5) 0.071(3) Uani 1 1 d . . .
H023 H 0.0809 0.5249 0.4555 0.085 Uiso 1 1 calc R . .
C16 C 0.1996(6) 0.4297(4) 0.4432(3) 0.0456(15) Uani 1 1 d . . .
C17 C 0.4671(6) 0.3993(4) 0.5480(3) 0.0507(17) Uani 1 1 d . . .
H00A H 0.4463 0.3543 0.5774 0.076 Uiso 1 1 calc R . .
H00B H 0.5101 0.4434 0.5704 0.076 Uiso 1 1 calc R . .
H00C H 0.5166 0.3764 0.5144 0.076 Uiso 1 1 calc R . .
C18 C 0.1520(12) 0.6213(6) 0.5480(8) 0.154(7) Uani 1 1 d U . .
H01A H 0.2024 0.6696 0.5383 0.230 Uiso 1 1 calc R . .
H01B H 0.1443 0.6156 0.5937 0.230 Uiso 1 1 calc R . .
H01C H 0.0742 0.6300 0.5293 0.230 Uiso 1 1 calc R . .
C19 C 0.1427(7) 0.3890(5) 0.3872(4) 0.064(2) Uani 1 1 d . . .
H02A H 0.1989 0.3869 0.3524 0.096 Uiso 1 1 calc R . .
H02B H 0.0737 0.4217 0.3747 0.096 Uiso 1 1 calc R . .
H02C H 0.1184 0.3317 0.3982 0.096 Uiso 1 1 calc R . .
C21 C 0.1145(6) 0.3432(4) 0.6894(3) 0.0364(13) Uani 1 1 d DU . .
C22 C 0.2157(12) 0.3816(8) 0.6852(6) 0.052(3) Uani 0.50 1 d PDU B 1
H22 H 0.2750 0.3596 0.6585 0.062 Uiso 0.50 1 calc PR B 1
C23 C 0.2372(14) 0.4532(8) 0.7190(7) 0.061(4) Uani 0.50 1 d PDU B 1
H23 H 0.3131 0.4779 0.7170 0.074 Uiso 0.50 1 calc PR B 1
C25 C 0.0459(14) 0.4474(9) 0.7602(7) 0.066(4) Uani 0.50 1 d PDU B 1
H25 H -0.0142 0.4706 0.7858 0.079 Uiso 0.50 1 calc PR B 1
C26 C 0.0237(12) 0.3720(8) 0.7290(6) 0.051(3) Uani 0.50 1 d PDU B 1
H26 H -0.0479 0.3421 0.7341 0.061 Uiso 0.50 1 calc PR B 1
C24 C 0.1530(9) 0.4904(5) 0.7554(4) 0.066(2) Uani 1 1 d DU . .
H24 H 0.1663 0.5424 0.7763 0.079 Uiso 1 1 calc R B 1
C22' C 0.1517(13) 0.4157(7) 0.6606(6) 0.044(3) Uani 0.50 1 d PDU B 2
H22' H 0.1644 0.4147 0.6164 0.052 Uiso 0.50 1 calc PR B 2
C23' C 0.1716(15) 0.4899(9) 0.6923(6) 0.055(4) Uani 0.50 1 d PDU B 2
H23' H 0.1974 0.5389 0.6709 0.066 Uiso 0.50 1 calc PR B 2
C25' C 0.127(2) 0.4195(9) 0.7866(6) 0.082(6) Uani 0.50 1 d PDU B 2
H25' H 0.1211 0.4204 0.8312 0.098 Uiso 0.50 1 calc PR B 2
C26' C 0.109(2) 0.3456(9) 0.7547(6) 0.071(5) Uani 0.50 1 d PDU B 2
H26' H 0.0919 0.2956 0.7775 0.086 Uiso 0.50 1 calc PR B 2
C31 C -0.0719(8) 0.2500 0.6312(4) 0.046(2) Uani 1 2 d SD . .
C32 C -0.1383(11) 0.1756(8) 0.6464(8) 0.051(4) Uani 0.50 1 d PD B -1
H32 H -0.1002 0.1303 0.6671 0.062 Uiso 0.50 1 calc PR B -1
C33 C -0.2535(12) 0.1688(9) 0.6318(10) 0.063(4) Uani 0.50 1 d PD B -1
H33 H -0.2961 0.1191 0.6416 0.075 Uiso 0.50 1 calc PR B -1
C34 C -0.3075(14) 0.2352(11) 0.6026(9) 0.069(6) Uani 0.50 1 d PD B -1
H34 H -0.3898 0.2342 0.5953 0.083 Uiso 0.50 1 calc PR B -1
C35 C -0.2420(12) 0.3029(10) 0.5842(9) 0.057(4) Uani 0.50 1 d PD B -1
H35 H -0.2787 0.3472 0.5616 0.068 Uiso 0.50 1 calc PR B -1
C36 C -0.1271(12) 0.3081(8) 0.5974(8) 0.053(4) Uani 0.50 1 d PD B -1
H36 H -0.0837 0.3548 0.5821 0.064 Uiso 0.50 1 calc PR B -1
N1 N 0.3466(4) 0.3210(3) 0.44393(19) 0.0279(9) Uani 1 1 d . . .
O1 O 0.4451(4) 0.3991(3) 0.37290(19) 0.0410(10) Uani 1 1 d . . .
P1 P 0.08637(19) 0.2500 0.64253(9) 0.0306(5) Uani 1 2 d S . .
Ag1 Ag 0.19705(5) 0.2500 0.54908(3) 0.02749(18) Uani 1 2 d S . .

loop_
_atom_site_aniso_label
_atom_site_aniso_U_11
_atom_site_aniso_U_22
_atom_site_aniso_U_33
_atom_site_aniso_U_23
_atom_site_aniso_U_13
_atom_site_aniso_U_12
C1 0.031(4) 0.020(3) 0.018(3) 0.000 0.002(3) 0.000
C2 0.035(3) 0.024(3) 0.025(2) 0.004(2) 0.002(2) -0.001(2)
C3 0.031(4) 0.031(4) 0.023(3) 0.000 0.003(3) 0.000
C4 0.038(4) 0.039(4) 0.024(4) 0.000 0.006(3) 0.000
C5 0.064(8) 0.073(10) 0.024(5) -0.008(5) 0.009(5) -0.005(6)
C6 0.049(10) 0.064(11) 0.072(14) 0.013(9) 0.026(7) 0.019(9)
C7 0.065(12) 0.048(7) 0.056(11) 0.000(7) 0.036(8) -0.007(7)
C11 0.043(3) 0.023(3) 0.032(3) -0.004(2) 0.011(2) 0.002(2)
C12 0.050(4) 0.031(3) 0.035(3) -0.010(2) 0.017(3) -0.016(3)
C13 0.070(5) 0.045(4) 0.073(5) -0.036(4) 0.037(4) -0.020(4)
C14 0.088(7) 0.036(4) 0.122(8) -0.034(5) 0.057(6) -0.008(4)
C15 0.061(5) 0.036(4) 0.115(7) 0.001(4) 0.024(5) 0.016(4)
C16 0.050(4) 0.034(3) 0.053(4) 0.005(3) 0.007(3) 0.002(3)
C17 0.063(4) 0.053(4) 0.036(3) -0.002(3) -0.002(3) -0.016(4)
C18 0.138(11) 0.054(6) 0.269(18) -0.088(9) 0.085(12) 0.002(6)
C19 0.065(5) 0.061(5) 0.065(5) 0.009(4) -0.014(4) 0.014(4)
C21 0.053(4) 0.028(3) 0.027(3) 0.002(2) 0.006(3) 0.006(3)
C22 0.069(8) 0.043(7) 0.042(7) -0.005(6) 0.014(7) -0.016(7)
C23 0.103(11) 0.039(7) 0.041(8) 0.002(6) 0.005(7) -0.020(7)
C25 0.104(10) 0.051(8) 0.043(8) -0.014(6) 0.004(8) 0.025(7)
C26 0.072(8) 0.037(7) 0.043(7) -0.006(5) 0.017(7) 0.015(6)
C24 0.110(6) 0.044(4) 0.044(4) -0.008(3) -0.004(4) 0.004(4)
C22' 0.058(8) 0.038(6) 0.036(6) -0.004(5) 0.006(6) -0.009(6)
C23' 0.075(10) 0.046(7) 0.043(6) -0.011(6) 0.011(7) -0.014(7)
C25' 0.162(18) 0.057(8) 0.026(6) -0.010(5) 0.015(9) -0.009(11)
C26' 0.138(16) 0.044(7) 0.032(6) 0.000(6) 0.024(9) -0.012(10)
C31 0.043(5) 0.058(6) 0.038(5) 0.000 0.010(4) 0.000
C32 0.037(7) 0.050(8) 0.067(10) 0.018(7) 0.014(7) 0.004(6)
C33 0.048(9) 0.041(8) 0.100(14) 0.014(9) 0.010(9) -0.001(7)
C34 0.037(6) 0.07(2) 0.099(11) -0.011(12) 0.000(7) -0.002(10)
C35 0.049(9) 0.046(9) 0.075(11) 0.013(8) -0.012(8) 0.005(7)
C36 0.054(9) 0.038(7) 0.068(10) 0.009(7) 0.003(8) -0.007(7)
N1 0.036(2) 0.025(2) 0.023(2) -0.0012(18) 0.0047(18) 0.0016(19)
O1 0.053(3) 0.032(2) 0.038(2) 0.0076(18) 0.014(2) -0.002(2)
P1 0.0362(11) 0.0307(10) 0.0249(10) 0.000 0.0084(8) 0.000
Ag1 0.0349(3) 0.0257(3) 0.0219(3) 0.000 0.0058(2) 0.000

loop_
_atom_type_symbol
_atom_type_description
_atom_type_scat_dispersion_real
_atom_type_scat_dispersion_imag
_atom_type_scat_source
C C 0.0033 0.0016 'International Tables Vol C Tables 4.2.6.8 and 6.1.1.4'
H H 0 0 'International Tables Vol C Tables 4.2.6.8 and 6.1.1.4'
N N 0.0061 0.0033 'International Tables Vol C Tables 4.2.6.8 and 6.1.1.4'
O O 0.0106 0.006 'International Tables Vol C Tables 4.2.6.8 and 6.1.1.4'
P P 0.1023 0.0942 'International Tables Vol C Tables 4.2.6.8 and 6.1.1.4'
Ag Ag -0.8971 1.1015 'International Tables Vol C Tables 4.2.6.8 and 6.1.1.4'

loop_
_geom_angle_atom_site_label_1
_geom_angle_atom_site_label_2
_geom_angle_atom_site_label_3
_geom_angle
_geom_angle_site_symmetry_1
_geom_angle_site_symmetry_3
N1 C1 N1 117.2(6) 8_565 .
N1 C1 Ag1 121.4(3) 8_565 .
N1 C1 Ag1 121.4(3) . .
O1 C2 C3 129.0(5) . .
O1 C2 N1 114.2(5) . .
C3 C2 N1 116.8(5) . .
C2 C3 C2 119.4(7) . 8_565
C2 C3 C4 120.1(3) . .
C2 C3 C4 120.1(3) 8_565 .
C7 C4 C7 121.3(16) 8_565 .
C7 C4 C5 109.1(9) 8_565 8_565
C7 C4 C5 78.6(9) . 8_565
C7 C4 C5 78.6(9) 8_565 .
C7 C4 C5 109.1(9) . .
C5 C4 C5 35.1(10) 8_565 .
C7 C4 C6 105.4(10) 8_565 8_565
C7 C4 C6 30.5(8) . 8_565
C5 C4 C6 108.6(9) 8_565 8_565
C5 C4 C6 135.2(10) . 8_565
C7 C4 C6 30.5(8) 8_565 .
C7 C4 C6 105.4(10) . .
C5 C4 C6 135.2(10) 8_565 .
C5 C4 C6 108.6(9) . .
C6 C4 C6 80.6(15) 8_565 .
C7 C4 C3 115.9(8) 8_565 .
C7 C4 C3 115.9(8) . .
C5 C4 C3 107.8(7) 8_565 .
C5 C4 C3 107.8(7) . .
C6 C4 C3 109.7(9) 8_565 .
C6 C4 C3 109.7(9) . .
C4 C5 H5A 109.5 . .
C4 C5 H5B 109.5 . .
H5A C5 H5B 109.5 . .
C4 C5 H5C 109.5 . .
H5A C5 H5C 109.5 . .
H5B C5 H5C 109.5 . .
C4 C6 H6A 109.5 . .
C4 C6 H6B 109.5 . .
H6A C6 H6B 109.5 . .
C4 C6 H6C 109.5 . .
H6A C6 H6C 109.5 . .
H6B C6 H6C 109.5 . .
C4 C7 H7A 109.5 . .
C4 C7 H7B 109.5 . .
H7A C7 H7B 109.5 . .
C4 C7 H7C 109.5 . .
H7A C7 H7C 109.5 . .
H7B C7 H7C 109.5 . .
C16 C11 C12 123.4(6) . .
C16 C11 N1 117.3(5) . .
C12 C11 N1 119.2(5) . .
C11 C12 C13 116.9(7) . .
C11 C12 C17 122.1(6) . .
C13 C12 C17 121.0(6) . .
C14 C13 C12 122.0(7) . .
C14 C13 H022 119.0 . .
C12 C13 H022 119.0 . .
C13 C14 C15 119.5(7) . .
C13 C14 C18 121.8(10) . .
C15 C14 C18 118.8(11) . .
C14 C15 C16 121.6(8) . .
C14 C15 H023 119.2 . .
C16 C15 H023 119.2 . .
C11 C16 C15 116.6(7) . .
C11 C16 C19 121.7(6) . .
C15 C16 C19 121.7(7) . .
C12 C17 H00A 109.5 . .
C12 C17 H00B 109.5 . .
H00A C17 H00B 109.5 . .
C12 C17 H00C 109.5 . .
H00A C17 H00C 109.5 . .
H00B C17 H00C 109.5 . .
C14 C18 H01A 109.5 . .
C14 C18 H01B 109.5 . .
H01A C18 H01B 109.5 . .
C14 C18 H01C 109.5 . .
H01A C18 H01C 109.5 . .
H01B C18 H01C 109.5 . .
C16 C19 H02A 109.5 . .
C16 C19 H02B 109.5 . .
H02A C19 H02B 109.5 . .
C16 C19 H02C 109.5 . .
H02A C19 H02C 109.5 . .
H02B C19 H02C 109.5 . .
C22 C21 C22' 46.0(8) . .
C22 C21 C26' 95.6(11) . .
C22' C21 C26' 116.0(9) . .
C22 C21 C26 122.3(9) . .
C22' C21 C26 102.7(9) . .
C26' C21 C26 50.2(10) . .
C22 C21 P1 120.0(7) . .
C22' C21 P1 119.6(6) . .
C26' C21 P1 124.2(7) . .
C26 C21 P1 117.7(7) . .
C21 C22 C23 120.7(12) . .
C21 C22 H22 119.6 . .
C23 C22 H22 119.6 . .
C24 C23 C22 122.2(13) . .
C24 C23 H23 118.9 . .
C22 C23 H23 118.9 . .
C26 C25 C24 122.9(12) . .
C26 C25 H25 118.5 . .
C24 C25 H25 118.5 . .
C25 C26 C21 115.6(12) . .
C25 C26 H26 122.2 . .
C21 C26 H26 122.2 . .
C25' C24 C23' 121.2(10) . .
C25' C24 C23 94.1(11) . .
C23' C24 C23 47.8(9) . .
C25' C24 C25 50.3(11) . .
C23' C24 C25 101.8(11) . .
C23 C24 C25 116.0(9) . .
C25' C24 H24 122.4 . .
C23' C24 H24 116.2 . .
C23 C24 H24 122.0 . .
C25 C24 H24 122.0 . .
C21 C22' C23' 123.4(10) . .
C21 C22' H22' 118.3 . .
C23' C22' H22' 118.3 . .
C24 C23' C22' 117.6(11) . .
C24 C23' H23' 121.2 . .
C22' C23' H23' 121.2 . .
C24 C25' C26' 120.6(11) . .
C24 C25' H25' 119.7 . .
C26' C25' H25' 119.7 . .
C25' C26' C21 120.6(11) . .
C25' C26' H26' 119.7 . .
C21 C26' H26' 119.7 . .
C36 C31 C36 88.1(14) 8_565 .
C36 C31 C32 45.7(9) 8_565 .
C36 C31 C32 116.4(11) . .
C36 C31 C32 116.4(11) 8_565 8_565
C36 C31 C32 45.7(9) . 8_565
C32 C31 C32 110.4(12) . 8_565
C36 C31 P1 122.7(7) 8_565 .
C36 C31 P1 122.7(7) . .
C32 C31 P1 119.4(6) . .
C32 C31 P1 119.4(6) 8_565 .
C33 C32 C31 121.6(12) . .
C33 C32 H32 119.2 . .
C31 C32 H32 119.2 . .
C32 C33 C34 118.5(13) . .
C32 C33 H33 120.8 . .
C34 C33 H33 120.8 . .
C35 C34 C33 119.5(14) . .
C35 C34 H34 120.2 . .
C33 C34 H34 120.2 . .
C36 C35 C34 121.4(13) . .
C36 C35 H35 119.3 . .
C34 C35 H35 119.3 . .
C31 C36 C35 122.2(12) . .
C31 C36 H36 118.9 . .
C35 C36 H36 118.9 . .
C1 N1 C11 117.2(4) . .
C1 N1 C2 124.8(5) . .
C11 N1 C2 118.0(4) . .
C21 P1 C21 109.5(4) . 8_565
C21 P1 C31 104.4(3) . .
C21 P1 C31 104.4(3) 8_565 .
C21 P1 Ag1 111.7(2) . .
C21 P1 Ag1 111.7(2) 8_565 .
C31 P1 Ag1 114.7(3) . .
C1 Ag1 P1 175.2(2) . .

loop_
_geom_bond_atom_site_label_1
_geom_bond_atom_site_label_2
_geom_bond_distance
_geom_bond_site_symmetry_2
C1 N1 1.323(5) 8_565
C1 N1 1.323(5) .
C1 Ag1 2.122(7) .
C2 O1 1.237(6) .
C2 C3 1.409(6) .
C2 N1 1.446(6) .
C3 C2 1.409(6) 8_565
C3 C4 1.532(10) .
C4 C7 1.510(12) 8_565
C4 C7 1.510(12) .
C4 C5 1.514(11) 8_565
C4 C5 1.514(11) .
C4 C6 1.524(12) 8_565
C4 C6 1.524(12) .
C5 H5A 0.9800 .
C5 H5B 0.9800 .
C5 H5C 0.9800 .
C6 H6A 0.9800 .
C6 H6B 0.9800 .
C6 H6C 0.9800 .
C7 H7A 0.9800 .
C7 H7B 0.9800 .
C7 H7C 0.9800 .
C11 C16 1.378(9) .
C11 C12 1.393(8) .
C11 N1 1.438(6) .
C12 C13 1.394(9) .
C12 C17 1.488(10) .
C13 C14 1.362(13) .
C13 H022 0.9500 .
C14 C15 1.375(13) .
C14 C18 1.529(10) .
C15 C16 1.407(10) .
C15 H023 0.9500 .
C16 C19 1.503(10) .
C17 H00A 0.9800 .
C17 H00B 0.9800 .
C17 H00C 0.9800 .
C18 H01A 0.9800 .
C18 H01B 0.9800 .
C18 H01C 0.9800 .
C19 H02A 0.9800 .
C19 H02B 0.9800 .
C19 H02C 0.9800 .
C21 C22 1.307(13) .
C21 C22' 1.374(12) .
C21 C26' 1.392(13) .
C21 C26 1.411(12) .
C21 P1 1.816(6) .
C22 C23 1.368(15) .
C22 H22 0.9500 .
C23 C24 1.368(15) .
C23 H23 0.9500 .
C25 C26 1.394(16) .
C25 C24 1.401(16) .
C25 H25 0.9500 .
C26 H26 0.9500 .
C24 C25' 1.343(15) .
C24 C23' 1.360(13) .
C24 H24 0.9500 .
C22' C23' 1.379(15) .
C22' H22' 0.9500 .
C23' H23' 0.9500 .
C25' C26' 1.374(16) .
C25' H25' 0.9500 .
C26' H26' 0.9500 .
C31 C36 1.329(13) 8_565
C31 C36 1.329(13) .
C31 C32 1.441(13) .
C31 C32 1.441(13) 8_565
C31 P1 1.817(10) .
C32 C33 1.352(16) .
C32 H32 0.9500 .
C33 C34 1.371(16) .
C33 H33 0.9500 .
C34 C35 1.368(16) .
C34 H34 0.9500 .
C35 C36 1.340(16) .
C35 H35 0.9500 .
C36 H36 0.9500 .
P1 C21 1.816(6) 8_565
P1 Ag1 2.354(2) .
